data_4100565
_journal_name_full 'Journal of the American Chemical Society'
_journal_year 2005
_chemical_formula_moiety 'C30 H30 N15 O28 P3 U3 . NA4.25 . 16.5(H2 O)'
_chemical_formula_sum 'C30 H63 N15 Na4.25 O44.5 P3 U3'
_chemical_formula_weight 2250.66
_space_group_IT_number 1
_symmetry_cell_setting triclinic
_symmetry_space_group_name_Hall 'P 1'
_symmetry_space_group_name_H-M 'P 1'
_cell_angle_alpha 60.028(15)
_cell_angle_beta 89.981(17)
_cell_angle_gamma 89.782(17)
_cell_formula_units_Z 2
_cell_length_a 8.4610(10)
_cell_length_b 26.688(4)
_cell_length_c 26.690(4)
_cell_measurement_temperature 298(2)
_cell_volume 5220.8(13)
_diffrn_ambient_temperature 298(2)
_exptl_crystal_density_diffrn 1.432
_cod_depositor_comments
;
The following automatic conversions were performed:
'_symmetry_cell_setting' value 'Triclinic' changed to 'triclinic'
according to '/home/saulius/struct/CIF-dictionaries/cif_core.dic'
dictionary named 'cif_core.dic' version 2.4.1 from 2010-06-29.

Automatic conversion script
Id: cif_fix_enum 1527 2010-12-29 10:47:43Z saulius 

2023-09-06
Z value and formula fixed to values more according to usual
chemical conventions.                 miguel
;
_cod_original_formula_weight 4501.32
_cod_original_formula_moiety '2(C30 H30 N15 O28 P3 U3) . NA8.50 . 33(H2 O)'
_cod_original_formula_units_Z 1
_cod_original_sg_symbol_H-M P1
_cod_original_formula_sum 'C60 H126 N30 Na8.50 O89 P6 U6'
_cod_database_code 4100565

loop_
_symmetry_equiv_pos_as_xyz
'x, y, z'

loop_
_atom_site_label
_atom_site_type_symbol
_atom_site_fract_x
_atom_site_fract_y
_atom_site_fract_z
_atom_site_U_iso_or_equiv
_atom_site_adp_type
_atom_site_occupancy
_atom_site_symmetry_multiplicity
_atom_site_calc_flag
_atom_site_refinement_flags
_atom_site_disorder_assembly
_atom_site_disorder_group
U1 U 0.1684 0.1705 0.1685 0.03537(16) Uani 1 1 d . . .
O1A O -0.0405(17) 0.1673(5) 0.1694(6) 0.043(3) Uani 1 1 d . . .
O1B O 0.3852(17) 0.1749(5) 0.1633(6) 0.052(4) Uani 1 1 d . . .
U2 U 0.16847(11) 0.00429(3) 0.24470(3) 0.03545(16) Uani 1 1 d . . .
O2A O -0.0418(16) 0.0047(5) 0.2451(5) 0.041(3) Uani 1 1 d . . .
O2B O 0.3840(17) -0.0020(5) 0.2431(6) 0.049(3) Uani 1 1 d . . .
U3 U 0.16842(11) 0.08046(3) 0.33473(3) 0.03553(16) Uani 1 1 d . . .
O3A O -0.0440(17) 0.0807(5) 0.3321(6) 0.040(3) Uani 1 1 d . . .
O3B O 0.3848(17) 0.0787(5) 0.3393(6) 0.050(3) Uani 1 1 d . . .
O1 O 0.1822(14) 0.0855(4) 0.2484(4) 0.038(3) Uani 1 1 d . . .
O2 O 0.1870(14) 0.0907(4) 0.1505(4) 0.042(3) Uani 1 1 d . . .
O3 O 0.1866(14) -0.0139(4) 0.3428(4) 0.041(3) Uani 1 1 d . . .
O4 O 0.1845(13) 0.1781(4) 0.2552(4) 0.037(3) Uani 1 1 d . . .
O5 O 0.1504(14) 0.2677(4) 0.1487(4) 0.047(3) Uani 1 1 d . . .
O6 O 0.1624(15) 0.2181(4) 0.0681(4) 0.055(3) Uani 1 1 d . . .
O7 O 0.1534(13) -0.0150(4) 0.1670(5) 0.045(3) Uani 1 1 d . . .
O8 O 0.1603(15) -0.0954(4) 0.2972(5) 0.056(3) Uani 1 1 d . . .
O9 O 0.1521(14) 0.0033(4) 0.4308(4) 0.045(3) Uani 1 1 d . . .
O10 O 0.1609(15) 0.1335(4) 0.3830(4) 0.055(3) Uani 1 1 d . . .
C4F1 C 0.1565(19) 0.2305(6) 0.2504(6) 0.036(4) Uani 1 1 d . . .
H4F1 H 0.2160 0.2334 0.2804 0.043 Uiso 1 1 calc R . .
C3F1 C 0.1937(18) 0.2821(5) 0.1917(5) 0.037(3) Uani 1 1 d . . .
H3F1 H 0.3058 0.2923 0.1887 0.044 Uiso 1 1 calc R . .
C2F1 C 0.090(2) 0.3303(5) 0.1882(6) 0.045(4) Uani 1 1 d . . .
H2F1 H 0.0455 0.3528 0.1491 0.054 Uiso 1 1 calc R . .
O1F1 O -0.0317(14) 0.3042(4) 0.2279(5) 0.058(3) Uani 1 1 d . . .
C5F1 C -0.024(2) 0.2409(7) 0.2560(7) 0.045(4) Uani 1 1 d . . .
H5F1 H -0.0856 0.2284 0.2330 0.054 Uiso 1 1 calc R . .
C4F2 C 0.160(2) 0.0867(6) 0.1013(6) 0.045(4) Uani 1 1 d . . .
H4F2 H 0.2193 0.1164 0.0682 0.054 Uiso 1 1 calc R . .
C3F2 C 0.1941(18) 0.0279(6) 0.1101(6) 0.041(4) Uani 1 1 d . . .
H3F2 H 0.3061 0.0245 0.1029 0.050 Uiso 1 1 calc R . .
C2F2 C 0.092(2) 0.0245(6) 0.0645(6) 0.046(4) Uani 1 1 d . . .
H2F2 H 0.0495 -0.0148 0.0812 0.055 Uiso 1 1 calc R . .
O1F2 O -0.0349(14) 0.0632(5) 0.0512(5) 0.061(3) Uani 1 1 d . . .
C5F2 C -0.025(2) 0.0911(7) 0.0871(7) 0.044(4) Uani 1 1 d . . .
H5F2 H -0.0842 0.0685 0.1230 0.053 Uiso 1 1 calc R . .
C4F3 C 0.158(2) -0.0616(6) 0.3952(7) 0.041(4) Uani 1 1 d . . .
H4F3 H 0.2182 -0.0945 0.3984 0.049 Uiso 1 1 calc R . .
C3F3 C 0.1942(19) -0.0540(5) 0.4460(5) 0.038(3) Uani 1 1 d . . .
H3F3 H 0.3061 -0.0617 0.4566 0.045 Uiso 1 1 calc R . .
C2F3 C 0.0879(19) -0.0993(6) 0.4946(6) 0.046(4) Uani 1 1 d . . .
H2F3 H 0.0446 -0.0829 0.5174 0.056 Uiso 1 1 calc R . .
O1F3 O -0.0324(15) -0.1126(5) 0.4695(5) 0.062(3) Uani 1 1 d . . .
C5F3 C -0.024(2) -0.0774(7) 0.4051(7) 0.046(4) Uani 1 1 d . . .
H5F3 H -0.0858 -0.0418 0.3922 0.055 Uiso 1 1 calc R . .
P1 P 0.0776(8) 0.2429(2) 0.0094(2) 0.0645(16) Uani 1 1 d . . .
O1P1 O -0.054(2) 0.2838(7) 0.0025(9) 0.123(7) Uani 1 1 d . . .
O2P1 O 0.195(2) 0.2698(7) -0.0401(7) 0.105(5) Uani 1 1 d . . .
O3P1 O 0.0079(16) 0.1892(4) 0.0064(5) 0.064(3) Uani 1 1 d . . .
C7 C -0.0921(19) 0.1492(6) 0.0541(6) 0.044(4) Uani 1 1 d . . .
H7A H -0.1940 0.1468 0.0388 0.053 Uiso 1 1 calc R . .
H7B H -0.1096 0.1644 0.0799 0.053 Uiso 1 1 calc R . .
P2 P 0.0781(8) -0.15498(19) 0.3313(2) 0.0639(15) Uani 1 1 d . . .
O1P2 O -0.053(2) -0.1612(8) 0.2975(7) 0.115(6) Uani 1 1 d . . .
O2P2 O 0.193(2) -0.2044(5) 0.3535(6) 0.108(6) Uani 1 1 d . . .
O3P2 O 0.0114(14) -0.1584(4) 0.3881(5) 0.057(3) Uani 1 1 d . . .
C8 C -0.094(2) -0.1104(6) 0.3801(7) 0.054(4) Uani 1 1 d . . .
H8A H -0.1124 -0.0847 0.3391 0.065 Uiso 1 1 calc R . .
H8B H -0.1948 -0.1260 0.3983 0.065 Uiso 1 1 calc R . .
P3 P 0.0776(8) 0.1669(2) 0.4074(2) 0.0652(16) Uani 1 1 d . . .
O1P3 O -0.053(2) 0.1329(7) 0.4471(7) 0.110(6) Uani 1 1 d . . .
O2P3 O 0.192(2) 0.1905(6) 0.4340(8) 0.110(6) Uani 1 1 d . . .
O3P3 O 0.0047(14) 0.2246(4) 0.3535(4) 0.057(3) Uani 1 1 d . . .
C6 C -0.093(2) 0.2159(6) 0.3130(7) 0.054(4) Uani 1 1 d . . .
H6A H -0.1082 0.1748 0.3283 0.065 Uiso 1 1 calc R . .
H6B H -0.1965 0.2332 0.3100 0.065 Uiso 1 1 calc R . .
N1A1 N 0.284(2) 0.4399(6) 0.1110(8) 0.075(5) Uani 1 1 d . . .
C2A1 C 0.353(3) 0.4914(9) 0.0862(10) 0.092(8) Uani 1 1 d . . .
H2A1 H 0.3675 0.5099 0.0463 0.110 Uiso 1 1 calc R . .
N3A1 N 0.404(2) 0.5196(7) 0.1141(10) 0.087(6) Uani 1 1 d . . .
C4A1 C 0.386(3) 0.4982(8) 0.1646(13) 0.082(7) Uani 1 1 d . . .
C5A1 C 0.304(2) 0.4418(7) 0.1992(10) 0.075(6) Uani 1 1 d . . .
C6A1 C 0.249(2) 0.4187(6) 0.1656(9) 0.058(5) Uani 1 1 d . . .
N7A1 N 0.1722(17) 0.3691(5) 0.2037(6) 0.053(3) Uani 1 1 d . . .
C8A1 C 0.183(3) 0.3661(7) 0.2551(9) 0.095(8) Uani 1 1 d . . .
H8A1 H 0.1430 0.3353 0.2890 0.114 Uiso 1 1 calc R . .
N9A1 N 0.251(2) 0.4091(6) 0.2534(8) 0.089(6) Uani 1 1 d . . .
N11A N 0.424(3) 0.5254(7) 0.1970(12) 0.144(11) Uani 1 1 d . . .
H11A H 0.4631 0.5597 0.1799 0.173 Uiso 1 1 calc R . .
H11B H 0.4078 0.5077 0.2337 0.173 Uiso 1 1 calc R . .
N1A2 N 0.283(2) -0.0540(7) 0.0329(6) 0.077(5) Uani 1 1 d . . .
C2A2 C 0.357(3) -0.0780(10) 0.0087(10) 0.084(7) Uani 1 1 d . . .
H2A2 H 0.3838 -0.1168 0.0319 0.101 Uiso 1 1 calc R . .
N3A2 N 0.400(2) -0.0519(11) -0.0490(11) 0.097(7) Uani 1 1 d . . .
C4A2 C 0.387(3) -0.0009(14) -0.0779(11) 0.085(8) Uani 1 1 d . . .
C5A2 C 0.299(2) 0.0348(9) -0.0571(8) 0.067(5) Uani 1 1 d . . .
C6A2 C 0.253(2) 0.0040(8) -0.0024(8) 0.056(5) Uani 1 1 d . . .
N7A2 N 0.1714(17) 0.0389(5) 0.0118(5) 0.053(3) Uani 1 1 d . . .
C8A2 C 0.183(3) 0.0923(9) -0.0380(8) 0.096(8) Uani 1 1 d . . .
H8A2 H 0.1452 0.1264 -0.0412 0.116 Uiso 1 1 calc R . .
N9A2 N 0.252(3) 0.0896(8) -0.0785(7) 0.099(7) Uani 1 1 d . . .
N12A N 0.427(3) 0.0321(11) -0.1392(10) 0.126(9) Uani 1 1 d . . .
H12A H 0.4623 0.0146 -0.1566 0.151 Uiso 1 1 calc R . .
H12B H 0.4148 0.0690 -0.1579 0.151 Uiso 1 1 calc R . .
N1A3 N 0.285(2) -0.1318(6) 0.6044(6) 0.073(5) Uani 1 1 d . . .
C2A3 C 0.350(3) -0.1563(9) 0.6550(10) 0.093(8) Uani 1 1 d . . .
H2A3 H 0.3638 -0.1342 0.6727 0.112 Uiso 1 1 calc R . .
N3A3 N 0.403(2) -0.2146(10) 0.6854(8) 0.090(6) Uani 1 1 d . . .
C4A3 C 0.381(3) -0.2443(9) 0.6618(8) 0.081(7) Uani 1 1 d . . .
C5A3 C 0.302(3) -0.2214(8) 0.6062(7) 0.070(6) Uani 1 1 d . . .
C6A3 C 0.254(2) -0.1654(7) 0.5818(7) 0.055(5) Uani 1 1 d . . .
N7A3 N 0.1706(17) -0.1533(5) 0.5328(5) 0.050(3) Uani 1 1 d . . .
C8A3 C 0.183(3) -0.2007(9) 0.5283(8) 0.100(9) Uani 1 1 d . . .
H8A3 H 0.1468 -0.2025 0.4964 0.120 Uiso 1 1 calc R . .
N9A3 N 0.250(3) -0.2446(7) 0.5730(7) 0.103(7) Uani 1 1 d . . .
N13A N 0.426(3) -0.3023(9) 0.6897(7) 0.127(9) Uani 1 1 d . . .
H13A H 0.4702 -0.3178 0.7232 0.152 Uiso 1 1 calc R . .
H13B H 0.4108 -0.3227 0.6733 0.152 Uiso 1 1 calc R . .
U4 U -0.17028(10) -0.16746(3) -0.16942(3) 0.03552(16) Uani 1 1 d . . .
O4A O 0.0462(18) -0.1701(6) -0.1683(6) 0.048(3) Uani 1 1 d . . .
O4B O -0.3815(16) -0.1639(5) -0.1747(5) 0.044(3) Uani 1 1 d . . .
U5 U -0.17012(10) -0.24365(3) -0.00323(3) 0.03526(16) Uani 1 1 d . . .
O5A O 0.0462(18) -0.2455(6) -0.0051(6) 0.049(4) Uani 1 1 d . . .
O5B O -0.3826(17) -0.2436(5) 0.0013(6) 0.050(3) Uani 1 1 d . . .
U6 U -0.17039(10) -0.33365(3) -0.07941(3) 0.03529(16) Uani 1 1 d . . .
O6A O 0.0499(19) -0.3328(6) -0.0813(6) 0.053(4) Uani 1 1 d . . .
O6B O -0.3824(16) -0.3395(5) -0.0797(5) 0.041(3) Uani 1 1 d . . .
O11 O -0.1865(15) -0.2477(4) -0.0841(4) 0.039(3) Uani 1 1 d . . .
O12 O -0.1896(13) -0.1489(4) -0.0903(4) 0.039(3) Uani 1 1 d . . .
O13 O -0.1887(14) -0.3415(4) 0.0143(4) 0.040(3) Uani 1 1 d . . .
O14 O -0.1897(13) -0.2544(4) -0.1771(4) 0.036(2) Uani 1 1 d . . .
O15 O -0.1545(14) -0.1478(4) -0.2660(4) 0.044(3) Uani 1 1 d . . .
O16 O -0.1555(14) -0.1658(4) 0.0154(5) 0.049(3) Uani 1 1 d . . .
O17 O -0.1637(16) -0.0669(4) -0.2169(5) 0.061(3) Uani 1 1 d . . .
O18 O -0.1637(16) -0.2962(5) 0.0968(5) 0.061(3) Uani 1 1 d . . .
O19 O -0.1645(15) -0.3809(4) -0.1325(5) 0.056(3) Uani 1 1 d . . .
O20 O -0.1537(14) -0.4309(4) -0.0023(5) 0.048(3) Uani 1 1 d . . .
C4F4 C -0.158(2) -0.2499(5) -0.2310(6) 0.035(4) Uani 1 1 d . . .
H4F4 H -0.2175 -0.2791 -0.2350 0.042 Uiso 1 1 calc R . .
C3F4 C -0.1950(18) -0.1907(5) -0.2801(5) 0.038(3) Uani 1 1 d . . .
H3F4 H -0.3072 -0.1877 -0.2904 0.046 Uiso 1 1 calc R . .
C2F4 C -0.093(2) -0.1869(6) -0.3286(5) 0.045(4) Uani 1 1 d . . .
H2F4 H -0.0503 -0.1477 -0.3512 0.054 Uiso 1 1 calc R . .
O1F4 O 0.0304(14) -0.2264(5) -0.3029(4) 0.057(3) Uani 1 1 d . . .
C5F4 C 0.018(2) -0.2549(7) -0.2409(7) 0.045(4) Uani 1 1 d . . .
H5F4 H 0.0768 -0.2320 -0.2277 0.055 Uiso 1 1 calc R . .
C16 C 0.092(2) -0.3130(6) -0.2148(6) 0.049(4) Uani 1 1 d . . .
H16A H 0.1947 -0.3102 -0.2321 0.059 Uiso 1 1 calc R . .
H16B H 0.1066 -0.3285 -0.1736 0.059 Uiso 1 1 calc R . .
C4F5 C -0.153(2) -0.0998(6) -0.0868(7) 0.040(4) Uani 1 1 d . . .
H4F5 H -0.2133 -0.0667 -0.1164 0.048 Uiso 1 1 calc R . .
C3F5 C -0.1977(18) -0.1095(6) -0.0261(6) 0.040(3) Uani 1 1 d . . .
H3F5 H -0.3100 -0.1019 -0.0237 0.048 Uiso 1 1 calc R . .
C2F5 C -0.0913(19) -0.0644(6) -0.0222(7) 0.046(4) Uani 1 1 d . . .
H2F5 H -0.0474 -0.0808 0.0169 0.056 Uiso 1 1 calc R . .
O1F5 O 0.0318(15) -0.0504(5) -0.0625(5) 0.061(3) Uani 1 1 d . . .
C5F5 C 0.020(2) -0.0843(7) -0.0919(8) 0.048(5) Uani 1 1 d . . .
H5F5 H 0.0806 -0.1202 -0.0694 0.058 Uiso 1 1 calc R . .
C17 C 0.090(2) -0.0530(6) -0.1480(6) 0.052(4) Uani 1 1 d . . .
H17A H 0.1075 -0.0791 -0.1629 0.062 Uiso 1 1 calc R . .
H17B H 0.1914 -0.0381 -0.1450 0.062 Uiso 1 1 calc R . .
C4F6 C -0.1558(19) -0.3936(6) 0.0625(6) 0.037(4) Uani 1 1 d . . .
H4F6 H -0.2155 -0.3962 0.0951 0.045 Uiso 1 1 calc R . .
C3F6 C -0.1952(18) -0.4455(5) 0.0565(6) 0.042(4) Uani 1 1 d . . .
H3F6 H -0.3074 -0.4554 0.0643 0.051 Uiso 1 1 calc R . .
C2F6 C -0.093(2) -0.4930(5) 0.0999(6) 0.049(4) Uani 1 1 d . . .
H2F6 H -0.0514 -0.5157 0.0831 0.058 Uiso 1 1 calc R . .
O1F6 O 0.0323(14) -0.4678(4) 0.1132(5) 0.060(3) Uani 1 1 d . . .
C5F6 C 0.020(2) -0.4051(7) 0.0796(7) 0.048(5) Uani 1 1 d . . .
H5F6 H 0.0807 -0.3924 0.0440 0.057 Uiso 1 1 calc R . .
C18 C 0.0921(19) -0.3799(6) 0.1107(7) 0.047(4) Uani 1 1 d . . .
H18A H 0.1102 -0.3390 0.0844 0.057 Uiso 1 1 calc R . .
H18B H 0.1936 -0.3982 0.1259 0.057 Uiso 1 1 calc R . .
P4 P -0.0800(8) -0.00825(19) -0.2421(2) 0.0635(15) Uani 1 1 d . . .
O1P4 O 0.049(2) -0.0018(8) -0.2823(7) 0.111(6) Uani 1 1 d . . .
O2P4 O -0.197(2) 0.0414(6) -0.2695(7) 0.111(6) Uani 1 1 d . . .
O3P4 O -0.0117(14) -0.0046(4) -0.1887(4) 0.057(3) Uani 1 1 d . . .
P5 P -0.0797(8) -0.3301(2) 0.1560(2) 0.0622(15) Uani 1 1 d . . .
O1P5 O 0.050(2) -0.2964(7) 0.1622(8) 0.111(6) Uani 1 1 d . . .
O2P5 O -0.197(2) -0.3534(6) 0.2046(6) 0.106(6) Uani 1 1 d . . .
O3P5 O -0.0096(15) -0.3870(4) 0.1586(4) 0.058(3) Uani 1 1 d . . .
P6 P -0.0799(8) -0.4065(2) -0.1654(2) 0.0637(16) Uani 1 1 d . . .
O1P6 O 0.054(2) -0.4460(6) -0.1317(7) 0.105(6) Uani 1 1 d . . .
O2P6 O -0.192(2) -0.4331(7) -0.1888(6) 0.101(5) Uani 1 1 d . . .
O3P6 O -0.0105(15) -0.3518(4) -0.2247(5) 0.059(3) Uani 1 1 d . . .
N1A4 N -0.286(2) -0.1094(7) -0.4392(6) 0.073(5) Uani 1 1 d . . .
C2A4 C -0.355(3) -0.0857(10) -0.4890(10) 0.088(7) Uani 1 1 d . . .
H2A4 H -0.3747 -0.0462 -0.5063 0.106 Uiso 1 1 calc R . .
N3A4 N -0.404(2) -0.1117(10) -0.5193(8) 0.094(7) Uani 1 1 d . . .
C4A4 C -0.387(2) -0.1631(13) -0.4972(8) 0.083(8) Uani 1 1 d . . .
C5A4 C -0.302(3) -0.1981(9) -0.4409(7) 0.068(5) Uani 1 1 d . . .
C6A4 C -0.253(2) -0.1663(9) -0.4179(7) 0.059(5) Uani 1 1 d . . .
N7A4 N -0.1757(17) -0.2025(5) -0.3677(5) 0.052(3) Uani 1 1 d . . .
C8A4 C -0.179(3) -0.2551(9) -0.3647(8) 0.100(9) Uani 1 1 d . . .
H8A4 H -0.1323 -0.2884 -0.3351 0.120 Uiso 1 1 calc R . .
N9A4 N -0.255(3) -0.2531(8) -0.4077(7) 0.102(7) Uani 1 1 d . . .
N14A N -0.426(3) -0.1969(11) -0.5238(7) 0.139(10) Uani 1 1 d . . .
H14A H -0.4650 -0.1803 -0.5581 0.167 Uiso 1 1 calc R . .
H14B H -0.4098 -0.2336 -0.5053 0.167 Uiso 1 1 calc R . .
N1A5 N -0.285(2) -0.0322(6) 0.0560(8) 0.081(5) Uani 1 1 d . . .
C2A5 C -0.350(3) -0.0062(9) 0.0790(10) 0.082(7) Uani 1 1 d . . .
H2A5 H -0.3634 -0.0281 0.1189 0.099 Uiso 1 1 calc R . .
N3A5 N -0.405(2) 0.0505(10) 0.0536(10) 0.095(7) Uani 1 1 d . . .
C4A5 C -0.386(3) 0.0803(10) 0.0004(13) 0.090(9) Uani 1 1 d . . .
C5A5 C -0.303(2) 0.0584(8) -0.0342(9) 0.069(6) Uani 1 1 d . . .
C6A5 C -0.252(2) 0.0019(7) -0.0018(8) 0.055(5) Uani 1 1 d . . .
N7A5 N -0.1743(17) -0.0097(5) -0.0383(6) 0.053(4) Uani 1 1 d . . .
C8A5 C -0.183(3) 0.0384(9) -0.0909(9) 0.103(9) Uani 1 1 d . . .
H8A5 H -0.1418 0.0415 -0.1246 0.124 Uiso 1 1 calc R . .
N9A5 N -0.257(3) 0.0801(7) -0.0882(9) 0.104(7) Uani 1 1 d . . .
N15A N -0.431(3) 0.1399(11) -0.0331(12) 0.141(11) Uani 1 1 d . . .
H15A H -0.4732 0.1571 -0.0164 0.169 Uiso 1 1 calc R . .
H15B H -0.4151 0.1585 -0.0698 0.169 Uiso 1 1 calc R . .
N1A6 N -0.283(2) -0.6029(6) 0.1314(6) 0.071(5) Uani 1 1 d . . .
C2A6 C -0.358(3) -0.6539(9) 0.1591(9) 0.101(9) Uani 1 1 d . . .
H2A6 H -0.3795 -0.6714 0.1373 0.121 Uiso 1 1 calc R . .
N3A6 N -0.406(2) -0.6832(7) 0.2152(11) 0.099(7) Uani 1 1 d . . .
C4A6 C -0.387(3) -0.6617(8) 0.2438(10) 0.083(8) Uani 1 1 d . . .
C5A6 C -0.302(2) -0.6054(6) 0.2227(8) 0.062(5) Uani 1 1 d . . .
C6A6 C -0.255(2) -0.5809(6) 0.1652(8) 0.055(5) Uani 1 1 d . . .
N7A6 N -0.1756(17) -0.5322(4) 0.1549(5) 0.048(3) Uani 1 1 d . . .
C8A6 C -0.181(3) -0.5282(7) 0.2029(10) 0.094(8) Uani 1 1 d . . .
H8A6 H -0.1385 -0.4978 0.2061 0.113 Uiso 1 1 calc R . .
N9A6 N -0.255(3) -0.5725(6) 0.2449(7) 0.093(6) Uani 1 1 d . . .
N16A N -0.427(3) -0.6879(7) 0.3032(10) 0.134(10) Uani 1 1 d . . .
H16C H -0.4685 -0.7218 0.3206 0.161 Uiso 1 1 calc R . .
H16D H -0.4104 -0.6698 0.3218 0.161 Uiso 1 1 calc R . .
Na1 Na 0.662(2) 0.1649(7) 0.1765(8) 0.151(5) Uani 1 1 d . . .
Na2 Na 0.6624(19) 0.0128(7) 0.2427(10) 0.152(6) Uani 1 1 d . . .
Na3 Na 0.666(2) 0.0794(8) 0.3286(7) 0.142(5) Uani 1 1 d . . .
Na4 Na -0.6661(18) -0.1743(7) -0.1632(7) 0.139(5) Uani 1 1 d . . .
Na5 Na -0.6654(18) -0.2423(8) -0.0099(7) 0.125(4) Uani 1 1 d . . .
Na6 Na -0.6680(17) -0.3274(6) -0.0784(8) 0.132(5) Uani 1 1 d . . .
O1W O 0.560(2) 0.0921(9) 0.1327(9) 0.128(7) Uani 1 1 d . . .
O2W O 0.562(2) 0.1950(6) 0.2541(8) 0.114(6) Uani 1 1 d . . .
O3W O 0.560(2) -0.0287(8) 0.3589(7) 0.124(7) Uani 1 1 d . . .
O10W O 0.678(2) 0.2489(7) 0.0931(11) 0.152(9) Uani 1 1 d . . .
O20W O 0.673(2) -0.0682(10) 0.2393(11) 0.147(9) Uani 1 1 d . . .
O30W O 0.681(3) 0.0720(11) 0.4140(9) 0.149(8) Uani 1 1 d . . .
O4W O -0.564(2) -0.1340(9) -0.0880(9) 0.129(7) Uani 1 1 d . . .
O5W O -0.562(2) -0.3585(6) 0.0314(9) 0.116(7) Uani 1 1 d . . .
O6W O -0.564(2) -0.2541(9) -0.1947(8) 0.133(7) Uani 1 1 d . . .
O40W O -0.680(3) -0.0958(9) -0.2499(9) 0.152(9) Uani 1 1 d . . .
O50W O -0.674(3) -0.2381(12) 0.0695(12) 0.162(10) Uani 1 1 d . . .
O60W O -0.682(2) -0.4124(8) -0.0721(12) 0.149(9) Uani 1 1 d . . .
O11W O 0.211(3) 0.4176(7) 0.0213(9) 0.080(8) Uani 0.71(3) 1 d P . .
O11' O 0.259(5) 0.3714(17) 0.0623(17) 0.058(15) Uiso 0.29(3) 1 d P . .
O12W O 0.378(4) 0.3291(14) 0.0643(14) 0.119(12) Uani 0.53 1 d P . .
O13W O 0.510(2) 0.6507(8) 0.1349(9) 0.125(6) Uani 1 1 d . . .
O21W O 0.206(2) -0.1423(7) 0.1440(8) 0.078(7) Uani 0.74(3) 1 d P . .
O21' O 0.271(6) -0.0960(17) 0.1434(19) 0.056(16) Uiso 0.26(3) 1 d P . .
O22W O 0.378(4) -0.1005(11) 0.1912(13) 0.111(9) Uani 0.61 1 d P . .
O23W O 0.510(2) -0.0288(10) -0.2001(9) 0.141(8) Uani 1 1 d . . .
O31W O 0.210(3) -0.0191(7) 0.5815(7) 0.127(7) Uani 1 1 d . . .
O32W O 0.512(2) -0.3659(8) 0.8147(8) 0.133(7) Uani 1 1 d . . .
O41W O -0.210(3) -0.0195(7) -0.4179(7) 0.071(7) Uani 0.67(3) 1 d P . .
O41' O -0.266(5) -0.0603(15) -0.3713(16) 0.065(14) Uiso 0.33(3) 1 d P . .
O42W O 0.622(4) 0.9365(12) 0.6730(16) 0.106(11) Uani 0.49 1 d P . .
O43W O -0.515(2) -0.1348(10) -0.6487(8) 0.134(7) Uani 1 1 d . . .
O51W O -0.211(2) -0.1429(7) 0.1435(8) 0.074(7) Uani 0.70(3) 1 d P . .
O51' O -0.268(7) -0.144(2) 0.097(2) 0.084(19) Uiso 0.30(3) 1 d P . .
O52W O -0.377(5) -0.1897(15) 0.1033(15) 0.131(13) Uani 0.56 1 d P . .
O52' O -0.567(5) -0.210(2) 0.159(3) 0.16(2) Uani 0.44 1 d P . .
O53W O -0.517(2) 0.2027(8) 0.0294(10) 0.127(7) Uani 1 1 d . . .
O61W O -0.208(2) -0.5813(7) 0.0206(8) 0.122(6) Uani 1 1 d . . .
O62W O -0.513(3) -0.8128(8) 0.3650(9) 0.142(8) Uani 1 1 d . . .
O21 O 0.674(2) 0.0838(11) 0.2489(11) 0.150(9) Uani 1 1 d . . .
O22 O -0.677(2) -0.2483(11) -0.0854(11) 0.149(9) Uani 1 1 d . . .
Na7 Na -0.025(4) 0.3408(13) 0.0589(11) 0.125(10) Uani 0.41 1 d P . .
Na8 Na -0.024(4) -0.1064(11) 0.1845(10) 0.112(9) Uani 0.40 1 d P . .
Na9 Na -0.030(4) 0.0211(11) 0.5027(16) 0.155(14) Uani 0.43 1 d P . .
Na10 Na 0.025(3) -0.0576(10) -0.3390(13) 0.127(10) Uani 0.43 1 d P . .
Na11 Na 0.019(3) -0.1838(10) 0.1075(10) 0.116(8) Uani 0.44 1 d P . .
Na12 Na 0.022(3) -0.5032(13) -0.0191(11) 0.119(10) Uani 0.41 1 d P . .
O71W O 0.349(5) 0.0168(19) 0.5020(19) 0.21(2) Uani 0.66 1 d P . .
O72W O -0.340(6) -0.507(2) -0.010(2) 0.26(4) Uani 0.59 1 d P . .
O1WP O -0.306(5) 0.296(2) -0.062(2) 0.16(2) Uani 0.46 1 d P . .
O2WP O -0.303(5) -0.225(3) 0.3499(19) 0.16(3) Uani 0.41 1 d P . .
O3WP O -0.312(6) 0.1853(17) 0.457(3) 0.18(3) Uani 0.43 1 d P . .
O4WP O 0.305(5) 0.063(3) -0.298(3) 0.19(3) Uani 0.41 1 d P . .
O5WP O 0.308(5) -0.3480(16) 0.225(3) 0.17(3) Uani 0.41 1 d P . .
O6WP O 0.308(5) -0.455(3) -0.1834(19) 0.16(2) Uani 0.43 1 d P . .

loop_
_atom_site_aniso_label
_atom_site_aniso_U_11
_atom_site_aniso_U_22
_atom_site_aniso_U_33
_atom_site_aniso_U_23
_atom_site_aniso_U_13
_atom_site_aniso_U_12
U1 0.0413(4) 0.0305(3) 0.0332(3) -0.0151(2) -0.0007(3) -0.0028(3)
O1A 0.042(9) 0.041(6) 0.050(7) -0.026(6) -0.001(6) 0.001(5)
O1B 0.043(9) 0.043(7) 0.070(9) -0.029(6) 0.007(6) -0.001(6)
U2 0.0410(4) 0.0321(3) 0.0340(3) -0.0171(2) 0.0024(3) -0.0012(3)
O2A 0.031(8) 0.055(7) 0.032(6) -0.020(5) 0.002(5) -0.004(5)
O2B 0.040(9) 0.057(7) 0.058(8) -0.035(6) 0.000(6) 0.012(6)
U3 0.0417(4) 0.0330(3) 0.0318(3) -0.0161(2) -0.0025(3) 0.0019(2)
O3A 0.041(9) 0.034(6) 0.046(7) -0.022(5) 0.003(6) 0.005(5)
O3B 0.037(9) 0.060(7) 0.055(8) -0.030(6) -0.007(6) 0.004(6)
O1 0.060(8) 0.025(5) 0.023(5) -0.008(4) -0.003(5) -0.006(4)
O2 0.069(8) 0.041(5) 0.022(5) -0.020(4) -0.006(5) -0.004(5)
O3 0.059(8) 0.029(5) 0.026(5) -0.007(4) 0.010(5) -0.011(4)
O4 0.050(8) 0.026(4) 0.039(6) -0.019(4) 0.000(5) 0.001(4)
O5 0.072(9) 0.030(5) 0.035(6) -0.013(4) -0.001(5) 0.000(5)
O6 0.069(9) 0.044(6) 0.036(6) -0.008(5) -0.001(5) -0.011(5)
O7 0.051(8) 0.042(6) 0.055(7) -0.033(5) -0.006(5) 0.002(5)
O8 0.068(9) 0.043(6) 0.065(7) -0.031(5) 0.014(6) -0.011(5)
O9 0.067(9) 0.042(5) 0.022(5) -0.012(4) 0.007(5) -0.004(5)
O10 0.074(10) 0.060(6) 0.040(6) -0.032(5) -0.008(5) 0.001(6)
C4F1 0.039(11) 0.035(8) 0.035(8) -0.019(6) -0.001(6) -0.001(6)
C3F1 0.043(10) 0.018(6) 0.037(7) -0.005(5) -0.004(6) 0.003(5)
C2F1 0.054(12) 0.030(7) 0.044(8) -0.014(6) -0.003(7) -0.004(6)
O1F1 0.061(9) 0.030(5) 0.075(8) -0.021(5) 0.005(6) 0.013(5)
C5F1 0.041(12) 0.052(9) 0.053(10) -0.035(8) -0.012(8) 0.009(7)
C4F2 0.072(14) 0.039(8) 0.021(7) -0.014(6) -0.008(7) 0.002(7)
C3F2 0.034(10) 0.045(8) 0.066(10) -0.044(8) 0.010(7) -0.007(6)
C2F2 0.051(12) 0.053(8) 0.044(8) -0.031(7) -0.002(7) -0.003(7)
O1F2 0.051(9) 0.088(8) 0.078(8) -0.066(7) -0.019(6) 0.008(6)
C5F2 0.040(12) 0.056(9) 0.044(9) -0.031(8) 0.008(7) -0.012(8)
C4F3 0.044(11) 0.034(7) 0.046(9) -0.022(7) 0.000(7) 0.004(7)
C3F3 0.053(11) 0.043(7) 0.015(6) -0.013(5) 0.007(6) -0.008(6)
C2F3 0.041(11) 0.056(8) 0.033(8) -0.014(6) -0.005(7) -0.001(7)
O1F3 0.058(9) 0.074(7) 0.039(6) -0.018(5) 0.012(6) -0.018(6)
C5F3 0.052(13) 0.042(8) 0.033(8) -0.010(6) 0.015(8) -0.011(7)
P1 0.084(5) 0.053(3) 0.040(3) -0.012(2) -0.011(3) -0.008(3)
O1P1 0.116(16) 0.080(10) 0.179(18) -0.070(11) -0.080(13) 0.050(10)
O2P1 0.141(17) 0.106(11) 0.069(10) -0.045(9) 0.014(10) -0.036(10)
O3P1 0.079(10) 0.055(6) 0.051(7) -0.021(5) -0.008(6) 0.003(6)
C7 0.042(11) 0.050(8) 0.050(9) -0.032(7) -0.004(7) 0.003(7)
P2 0.080(5) 0.040(2) 0.072(3) -0.028(2) 0.016(3) -0.009(2)
O1P2 0.105(15) 0.163(16) 0.111(13) -0.093(12) 0.021(10) -0.063(12)
O2P2 0.163(18) 0.041(7) 0.090(10) -0.010(7) 0.040(10) 0.019(8)
O3P2 0.070(9) 0.039(5) 0.064(7) -0.028(5) 0.008(6) -0.014(5)
C8 0.050(12) 0.054(9) 0.060(10) -0.030(8) -0.001(8) 0.003(7)
P3 0.080(5) 0.075(3) 0.054(3) -0.042(2) -0.013(3) 0.021(3)
O1P3 0.116(16) 0.099(11) 0.082(10) -0.020(8) 0.054(10) 0.002(9)
O2P3 0.143(17) 0.092(10) 0.129(14) -0.080(10) -0.054(12) 0.031(10)
O3P3 0.070(9) 0.061(6) 0.053(6) -0.037(5) 0.002(6) 0.008(5)
C6 0.046(12) 0.042(8) 0.058(10) -0.014(7) 0.006(8) 0.001(7)
N1A1 0.074(13) 0.062(9) 0.098(13) -0.047(9) 0.033(10) -0.011(8)
C2A1 0.10(2) 0.084(13) 0.116(18) -0.068(14) 0.058(14) -0.062(13)
N3A1 0.054(13) 0.056(10) 0.121(16) -0.022(10) 0.039(11) -0.015(8)
C4A1 0.044(15) 0.048(10) 0.15(2) -0.046(13) -0.039(14) 0.017(9)
C5A1 0.081(16) 0.028(8) 0.114(17) -0.035(10) -0.037(12) 0.005(8)
C6A1 0.040(12) 0.029(8) 0.097(15) -0.026(9) 0.000(10) 0.007(7)
N7A1 0.058(10) 0.045(7) 0.070(9) -0.038(7) 0.001(7) -0.004(6)
C8A1 0.17(2) 0.032(9) 0.074(13) -0.018(8) -0.042(14) -0.005(11)
N9A1 0.127(17) 0.046(8) 0.096(13) -0.035(9) -0.047(11) 0.010(9)
N11A 0.13(2) 0.048(9) 0.25(3) -0.073(14) -0.110(19) 0.010(10)
N1A2 0.090(14) 0.103(12) 0.058(9) -0.056(9) -0.025(8) 0.045(10)
C2A2 0.072(17) 0.101(15) 0.087(15) -0.052(12) -0.001(12) 0.039(12)
N3A2 0.061(14) 0.139(17) 0.14(2) -0.108(17) -0.016(12) 0.036(12)
C4A2 0.053(16) 0.17(2) 0.094(17) -0.111(18) 0.027(12) -0.043(15)
C5A2 0.082(16) 0.092(13) 0.062(12) -0.064(11) 0.011(10) -0.032(11)
C6A2 0.049(13) 0.088(12) 0.069(12) -0.068(11) 0.004(9) -0.012(9)
N7A2 0.067(11) 0.055(7) 0.046(8) -0.033(6) -0.002(7) -0.002(6)
C8A2 0.16(2) 0.099(15) 0.061(12) -0.065(12) 0.050(13) -0.051(14)
N9A2 0.16(2) 0.085(12) 0.074(11) -0.055(9) 0.047(12) -0.061(12)
N12A 0.13(2) 0.19(2) 0.147(19) -0.149(19) 0.069(15) -0.071(16)
N1A3 0.074(13) 0.067(9) 0.054(9) -0.012(7) -0.004(8) -0.028(8)
C2A3 0.091(19) 0.075(13) 0.089(16) -0.023(11) -0.057(14) -0.005(11)
N3A3 0.041(13) 0.142(18) 0.074(12) -0.045(12) -0.014(9) -0.023(10)
C4A3 0.046(14) 0.087(14) 0.049(11) 0.013(10) 0.007(9) 0.036(11)
C5A3 0.086(17) 0.073(12) 0.031(9) -0.011(8) 0.023(9) 0.010(10)
C6A3 0.046(13) 0.063(10) 0.033(9) -0.007(7) 0.020(8) -0.011(8)
N7A3 0.062(11) 0.037(6) 0.039(7) -0.009(5) 0.000(6) 0.010(6)
C8A3 0.16(3) 0.078(13) 0.034(10) -0.009(9) 0.006(12) 0.049(14)
N9A3 0.15(2) 0.077(11) 0.063(11) -0.022(9) 0.009(11) 0.048(11)
N13A 0.14(2) 0.129(16) 0.050(10) 0.005(10) -0.002(11) 0.068(15)
U4 0.0417(4) 0.0316(3) 0.0320(3) -0.0148(2) -0.0023(3) -0.0009(2)
O4A 0.050(10) 0.051(7) 0.048(7) -0.028(6) -0.010(6) 0.009(6)
O4B 0.043(9) 0.047(6) 0.041(7) -0.021(5) 0.000(6) 0.002(5)
U5 0.0417(4) 0.0323(3) 0.0326(3) -0.0168(2) -0.0009(3) 0.0020(2)
O5A 0.041(10) 0.052(7) 0.059(8) -0.030(6) -0.002(6) 0.011(6)
O5B 0.047(9) 0.053(7) 0.056(8) -0.031(6) 0.004(6) 0.008(6)
U6 0.0410(4) 0.0304(3) 0.0340(3) -0.0158(2) 0.0020(3) -0.0023(3)
O6A 0.050(11) 0.053(7) 0.049(8) -0.020(6) 0.006(6) -0.011(6)
O6B 0.040(8) 0.041(6) 0.041(6) -0.018(5) 0.003(5) -0.001(5)
O11 0.072(9) 0.021(4) 0.021(5) -0.008(4) 0.003(5) -0.003(4)
O12 0.053(8) 0.027(5) 0.044(6) -0.022(4) -0.005(5) -0.004(4)
O13 0.064(8) 0.028(5) 0.022(5) -0.008(4) 0.003(5) 0.003(4)
O14 0.050(7) 0.045(5) 0.016(4) -0.018(4) 0.005(4) -0.007(4)
O15 0.055(8) 0.041(6) 0.027(5) -0.009(4) -0.001(5) -0.004(5)
O16 0.066(9) 0.044(6) 0.052(7) -0.034(5) 0.005(6) -0.007(5)
O17 0.079(10) 0.033(5) 0.049(7) -0.002(5) -0.011(6) -0.011(5)
O18 0.073(10) 0.066(7) 0.046(7) -0.028(6) -0.005(6) 0.010(6)
O19 0.079(10) 0.036(5) 0.052(7) -0.021(5) 0.008(6) -0.003(5)
O20 0.058(8) 0.036(5) 0.049(6) -0.020(5) 0.003(5) -0.005(5)
C4F4 0.047(11) 0.022(6) 0.030(8) -0.008(6) -0.006(7) 0.000(6)
C3F4 0.038(10) 0.038(7) 0.022(7) -0.002(5) 0.001(6) 0.006(6)
C2F4 0.062(12) 0.048(8) 0.015(6) -0.009(6) -0.009(6) -0.002(7)
O1F4 0.057(9) 0.079(7) 0.033(6) -0.025(5) 0.013(5) 0.006(6)
C5F4 0.030(12) 0.064(10) 0.044(10) -0.029(8) 0.000(7) -0.007(8)
C16 0.043(11) 0.046(8) 0.047(9) -0.015(6) 0.003(7) 0.000(7)
C4F5 0.035(11) 0.039(8) 0.048(9) -0.022(7) -0.007(7) 0.009(6)
C3F5 0.036(10) 0.055(8) 0.046(8) -0.037(7) 0.004(6) 0.001(6)
C2F5 0.045(12) 0.055(8) 0.054(9) -0.037(7) 0.003(7) -0.003(7)
O1F5 0.058(9) 0.064(7) 0.084(8) -0.054(6) 0.007(6) -0.018(6)
C5F5 0.055(13) 0.046(8) 0.062(11) -0.041(8) -0.007(9) 0.001(8)
C17 0.055(12) 0.057(9) 0.043(9) -0.024(7) -0.009(7) -0.003(7)
C4F6 0.045(11) 0.031(7) 0.033(8) -0.014(6) 0.001(7) 0.000(6)
C3F6 0.043(10) 0.016(6) 0.062(10) -0.017(6) -0.001(7) -0.004(5)
C2F6 0.059(12) 0.032(7) 0.052(9) -0.020(7) -0.002(8) -0.001(7)
O1F6 0.049(9) 0.038(6) 0.079(8) -0.018(5) -0.025(6) 0.010(5)
C5F6 0.049(13) 0.044(9) 0.040(9) -0.014(7) 0.006(8) -0.002(8)
C18 0.032(10) 0.045(8) 0.058(10) -0.021(7) -0.003(7) 0.005(6)
P4 0.080(5) 0.038(2) 0.056(3) -0.011(2) -0.007(3) -0.012(2)
O1P4 0.114(16) 0.148(14) 0.074(10) -0.057(10) 0.050(10) -0.058(11)
O2P4 0.146(17) 0.063(9) 0.122(13) -0.044(9) -0.054(12) 0.003(9)
O3P4 0.069(9) 0.045(5) 0.051(6) -0.017(5) 0.003(6) -0.010(5)
P5 0.082(5) 0.068(3) 0.037(2) -0.027(2) -0.010(3) 0.018(3)
O1P5 0.118(15) 0.096(10) 0.154(15) -0.089(11) -0.067(12) 0.016(9)
O2P5 0.140(17) 0.082(9) 0.057(9) -0.006(7) 0.013(9) 0.024(9)
O3P5 0.073(9) 0.062(6) 0.039(6) -0.025(5) -0.009(5) 0.006(5)
P6 0.086(5) 0.047(2) 0.069(3) -0.038(2) 0.017(3) -0.010(3)
O1P6 0.102(15) 0.078(9) 0.098(11) -0.017(8) 0.011(9) 0.029(9)
O2P6 0.143(17) 0.105(11) 0.085(10) -0.069(9) 0.017(10) -0.031(10)
O3P6 0.066(9) 0.049(6) 0.066(7) -0.032(5) 0.009(6) 0.002(5)
N1A4 0.079(13) 0.094(11) 0.059(10) -0.048(9) -0.020(8) 0.039(9)
C2A4 0.074(18) 0.114(17) 0.094(17) -0.065(14) -0.039(13) 0.044(13)
N3A4 0.057(14) 0.119(15) 0.065(12) -0.015(11) -0.026(9) 0.044(11)
C4A4 0.033(14) 0.18(2) 0.038(10) -0.059(14) 0.012(8) -0.042(14)
C5A4 0.084(16) 0.090(13) 0.040(10) -0.039(10) 0.013(9) -0.031(11)
C6A4 0.037(13) 0.105(14) 0.040(10) -0.038(10) 0.011(8) -0.017(9)
N7A4 0.066(11) 0.053(7) 0.041(7) -0.027(6) 0.001(6) -0.003(6)
C8A4 0.17(3) 0.073(13) 0.036(10) -0.010(9) -0.010(12) -0.050(13)
N9A4 0.16(2) 0.082(12) 0.064(11) -0.039(9) 0.001(11) -0.051(12)
N14A 0.13(2) 0.22(3) 0.043(10) -0.052(13) 0.008(11) -0.095(18)
N1A5 0.094(15) 0.067(9) 0.104(14) -0.059(10) 0.040(11) -0.020(9)
C2A5 0.088(19) 0.083(13) 0.095(15) -0.058(12) 0.045(13) -0.018(11)
N3A5 0.053(14) 0.16(2) 0.112(16) -0.098(15) 0.040(11) -0.025(11)
C4A5 0.070(16) 0.093(14) 0.17(3) -0.118(18) -0.063(16) 0.048(12)
C5A5 0.080(16) 0.081(12) 0.077(13) -0.063(11) -0.038(11) 0.021(10)
C6A5 0.051(13) 0.058(10) 0.086(13) -0.060(10) -0.006(9) 0.005(8)
N7A5 0.070(11) 0.038(6) 0.058(8) -0.029(6) -0.011(7) 0.000(6)
C8A5 0.18(3) 0.076(13) 0.081(15) -0.062(12) -0.051(15) 0.041(14)
N9A5 0.14(2) 0.073(10) 0.124(17) -0.070(11) -0.068(14) 0.042(11)
N15A 0.110(19) 0.19(2) 0.22(3) -0.19(2) -0.094(18) 0.089(17)
N1A6 0.079(13) 0.053(8) 0.066(10) -0.017(7) -0.034(8) -0.005(7)
C2A6 0.13(2) 0.092(15) 0.057(12) -0.017(11) 0.013(12) -0.077(15)
N3A6 0.063(14) 0.060(11) 0.16(2) -0.044(13) -0.033(13) -0.009(9)
C4A6 0.064(16) 0.037(9) 0.087(15) 0.016(10) 0.040(12) 0.009(9)
C5A6 0.072(15) 0.030(8) 0.064(11) -0.009(8) 0.013(9) 0.021(8)
C6A6 0.038(12) 0.024(7) 0.072(12) -0.001(7) -0.007(8) 0.012(6)
N7A6 0.068(10) 0.029(6) 0.034(7) -0.007(5) 0.006(6) 0.005(6)
C8A6 0.13(2) 0.033(9) 0.102(16) -0.023(10) 0.052(15) -0.008(10)
N9A6 0.142(19) 0.058(9) 0.062(10) -0.018(8) 0.036(10) 0.015(10)
N16A 0.12(2) 0.053(10) 0.15(2) 0.002(11) 0.079(16) -0.007(10)
Na1 0.086(11) 0.159(11) 0.147(12) -0.030(9) -0.016(8) -0.013(8)
Na2 0.091(10) 0.131(10) 0.272(17) -0.130(11) -0.019(10) 0.008(7)
Na3 0.096(11) 0.228(14) 0.113(9) -0.092(9) -0.002(7) -0.032(9)
Na4 0.065(9) 0.157(11) 0.123(10) -0.016(7) 0.002(6) -0.006(7)
Na5 0.080(9) 0.196(11) 0.131(10) -0.106(9) 0.013(7) -0.014(7)
Na6 0.077(9) 0.105(7) 0.225(14) -0.091(9) 0.003(8) 0.002(6)
O1W 0.109(17) 0.177(17) 0.152(16) -0.121(15) 0.061(13) -0.073(13)
O2W 0.079(13) 0.077(9) 0.162(16) -0.042(9) -0.060(11) 0.006(8)
O3W 0.093(15) 0.169(16) 0.068(10) -0.028(10) -0.001(9) 0.060(12)
O10W 0.080(16) 0.086(11) 0.21(2) -0.017(12) 0.013(14) -0.002(9)
O20W 0.097(17) 0.19(2) 0.22(3) -0.16(2) 0.006(15) -0.001(14)
O30W 0.12(2) 0.22(2) 0.125(16) -0.093(16) -0.030(13) 0.044(16)
O4W 0.081(14) 0.172(16) 0.195(19) -0.139(16) -0.065(13) 0.061(12)
O5W 0.069(13) 0.073(9) 0.181(17) -0.043(10) 0.058(11) 0.000(7)
O6W 0.092(16) 0.164(16) 0.115(14) -0.048(12) -0.002(11) -0.067(12)
O40W 0.097(18) 0.160(18) 0.117(16) -0.008(13) -0.010(12) 0.009(12)
O50W 0.094(18) 0.26(3) 0.22(3) -0.19(2) -0.028(16) 0.031(16)
O60W 0.086(16) 0.098(12) 0.25(3) -0.075(15) -0.005(15) 0.002(10)
O11W 0.103(18) 0.040(10) 0.095(15) -0.032(10) -0.002(11) -0.001(9)
O12W 0.12(3) 0.12(2) 0.10(2) -0.039(18) 0.07(2) -0.05(2)
O13W 0.102(16) 0.121(13) 0.181(19) -0.098(13) 0.016(13) -0.025(10)
O21W 0.095(17) 0.076(12) 0.076(12) -0.048(10) -0.010(10) 0.008(10)
O22W 0.12(3) 0.091(17) 0.12(2) -0.051(16) -0.005(19) 0.016(16)
O23W 0.098(17) 0.22(2) 0.154(18) -0.135(17) 0.039(13) -0.021(14)
O31W 0.17(2) 0.101(12) 0.087(12) -0.030(9) -0.004(12) 0.001(12)
O32W 0.108(17) 0.113(13) 0.115(14) -0.009(10) -0.040(11) 0.025(11)
O41W 0.092(18) 0.065(12) 0.044(11) -0.018(9) 0.006(9) -0.010(10)
O42W 0.11(3) 0.070(18) 0.12(3) -0.037(18) -0.04(2) 0.041(17)
O43W 0.099(17) 0.21(2) 0.119(15) -0.104(15) 0.002(11) -0.026(13)
O51W 0.104(18) 0.069(11) 0.070(13) -0.052(10) -0.001(10) 0.006(10)
O52W 0.15(4) 0.13(3) 0.12(3) -0.08(2) 0.08(2) -0.05(2)
O52' 0.05(3) 0.21(5) 0.36(8) -0.24(6) -0.05(3) 0.02(3)
O53W 0.093(16) 0.123(13) 0.20(2) -0.107(14) 0.000(13) 0.009(10)
O61W 0.127(18) 0.085(11) 0.125(15) -0.030(10) 0.006(12) -0.010(10)
O62W 0.116(18) 0.117(13) 0.123(15) -0.006(11) -0.001(12) -0.032(11)
O21 0.010(12) 0.23(2) 0.20(2) -0.105(19) 0.017(11) -0.024(11)
O22 0.010(12) 0.23(2) 0.20(2) -0.103(19) 0.006(11) -0.014(11)
Na7 0.12(2) 0.17(2) 0.089(16) -0.070(17) -0.038(15) 0.073(19)
Na8 0.13(2) 0.110(17) 0.085(15) -0.041(13) -0.027(14) -0.037(15)
Na9 0.15(3) 0.096(16) 0.23(3) -0.090(19) 0.12(2) -0.051(16)
Na10 0.13(2) 0.102(15) 0.17(2) -0.082(17) 0.081(19) -0.047(15)
Na11 0.12(2) 0.113(16) 0.089(15) -0.029(12) -0.009(14) -0.041(14)
Na12 0.11(2) 0.17(2) 0.105(18) -0.088(17) -0.037(15) 0.067(18)
O71W 0.22(4) 0.29(5) 0.25(4) -0.22(4) -0.20(4) 0.16(4)
O72W 0.30(6) 0.33(6) 0.34(6) -0.31(6) 0.25(5) -0.29(5)
O1WP 0.06(3) 0.24(5) 0.28(6) -0.22(5) -0.07(3) 0.07(3)
O2WP 0.05(3) 0.29(6) 0.10(3) -0.05(3) 0.00(2) -0.10(3)
O3WP 0.09(4) 0.09(3) 0.34(8) -0.08(4) 0.13(4) -0.02(2)
O4WP 0.06(4) 0.28(7) 0.42(10) -0.30(8) 0.11(5) -0.09(4)
O5WP 0.04(3) 0.08(2) 0.31(7) -0.05(3) -0.06(3) -0.012(17)
O6WP 0.06(3) 0.25(6) 0.12(3) -0.06(3) 0.00(2) 0.09(3)

loop_
_geom_bond_atom_site_label_1
_geom_bond_atom_site_label_2
_geom_bond_distance
_geom_bond_site_symmetry_2
_geom_bond_publ_flag
U1 O1A 1.770(15) . ?
U1 O1B 1.839(15) . ?
U1 O1 2.205(9) . ?
U1 O6 2.324(10) . ?
U1 O5 2.381(9) . ?
U1 O2 2.409(9) . ?
U1 O4 2.426(9) . ?
U1 U2 3.8459(11) . ?
U1 U3 3.8475(11) . ?
O1A Na1 2.53(2) 1_455 ?
O1B Na1 2.36(2) . ?
U2 O2A 1.779(14) . ?
U2 O2B 1.833(14) . ?
U2 O1 2.222(9) . ?
U2 O8 2.307(10) . ?
U2 O7 2.376(9) . ?
U2 O3 2.419(10) . ?
U2 O2 2.423(10) . ?
U2 U3 3.8454(9) . ?
O2A Na2 2.51(2) 1_455 ?
O2B Na2 2.39(2) . ?
U3 O3A 1.798(14) . ?
U3 O3B 1.833(14) . ?
U3 O1 2.244(9) . ?
U3 O10 2.341(10) . ?
U3 O9 2.359(9) . ?
U3 O4 2.406(9) . ?
U3 O3 2.421(9) . ?
O3A Na3 2.46(2) 1_455 ?
O3B Na3 2.39(2) . ?
O2 C4F2 1.390(16) . ?
O3 C4F3 1.362(17) . ?
O4 C4F1 1.360(16) . ?
O5 C3F1 1.428(16) . ?
O5 Na7 2.66(2) . ?
O6 P1 1.539(12) . ?
O7 C3F2 1.415(18) . ?
O7 Na8 2.70(2) . ?
O8 P2 1.550(12) . ?
O9 C3F3 1.418(16) . ?
O9 Na9 2.68(3) . ?
O10 P3 1.514(12) . ?
C4F1 C3F1 1.516(18) . ?
C4F1 C5F1 1.58(2) . ?
C4F1 H4F1 0.9800 . ?
C3F1 C2F1 1.518(19) . ?
C3F1 H3F1 0.9800 . ?
C2F1 O1F1 1.391(19) . ?
C2F1 N7A1 1.470(18) . ?
C2F1 H2F1 0.9800 . ?
O1F1 C5F1 1.469(18) . ?
C5F1 C6 1.44(2) . ?
C5F1 H5F1 0.9800 . ?
C4F2 C3F2 1.492(18) . ?
C4F2 C5F2 1.60(3) . ?
C4F2 H4F2 0.9800 . ?
C3F2 C2F2 1.53(2) . ?
C3F2 H3F2 0.9800 . ?
C2F2 O1F2 1.402(19) . ?
C2F2 N7A2 1.430(19) . ?
C2F2 H2F2 0.9800 . ?
O1F2 C5F2 1.482(18) . ?
C5F2 C7 1.46(2) . ?
C5F2 H5F2 0.9800 . ?
C4F3 C3F3 1.498(19) . ?
C4F3 C5F3 1.59(2) . ?
C4F3 H4F3 0.9800 . ?
C3F3 C2F3 1.547(19) . ?
C3F3 H3F3 0.9800 . ?
C2F3 O1F3 1.361(19) . ?
C2F3 N7A3 1.461(18) . ?
C2F3 H2F3 0.9800 . ?
O1F3 C5F3 1.491(18) . ?
C5F3 C8 1.47(2) . ?
C5F3 H5F3 0.9800 . ?
P1 O1P1 1.504(17) . ?
P1 O2P1 1.518(17) . ?
P1 O3P1 1.590(12) . ?
O1P1 Na7 2.63(3) . ?
O3P1 C7 1.457(19) . ?
C7 H7A 0.9700 . ?
C7 H7B 0.9700 . ?
P2 O1P2 1.490(17) . ?
P2 O2P2 1.499(16) . ?
P2 O3P2 1.578(12) . ?
O1P2 Na8 2.63(3) . ?
O3P2 C8 1.481(18) . ?
C8 H8A 0.9700 . ?
C8 H8B 0.9700 . ?
P3 O1P3 1.491(16) . ?
P3 O2P3 1.515(16) . ?
P3 O3P3 1.612(12) . ?
O1P3 Na9 2.59(3) . ?
O3P3 C6 1.47(2) . ?
C6 H6A 0.9700 . ?
C6 H6B 0.9700 . ?
N1A1 C6A1 1.31(2) . ?
N1A1 C2A1 1.33(2) . ?
C2A1 N3A1 1.37(3) . ?
C2A1 H2A1 0.9300 . ?
N3A1 C4A1 1.18(3) . ?
C4A1 N11A 1.42(3) . ?
C4A1 C5A1 1.49(3) . ?
C5A1 N9A1 1.34(3) . ?
C5A1 C6A1 1.40(3) . ?
C6A1 N7A1 1.37(2) . ?
N7A1 C8A1 1.34(2) . ?
C8A1 N9A1 1.27(2) . ?
C8A1 H8A1 0.9300 . ?
N11A H11A 0.8600 . ?
N11A H11B 0.8600 . ?
N1A2 C2A2 1.28(2) . ?
N1A2 C6A2 1.37(2) . ?
C2A2 N3A2 1.39(3) . ?
C2A2 H2A2 0.9300 . ?
N3A2 C4A2 1.19(3) . ?
C4A2 N12A 1.46(3) . ?
C4A2 C5A2 1.52(3) . ?
C5A2 C6A2 1.33(2) . ?
C5A2 N9A2 1.33(3) . ?
C6A2 N7A2 1.36(2) . ?
N7A2 C8A2 1.38(2) . ?
C8A2 N9A2 1.26(2) . ?
C8A2 H8A2 0.9300 . ?
N12A H12A 0.8600 . ?
N12A H12B 0.8600 . ?
N1A3 C2A3 1.29(2) . ?
N1A3 C6A3 1.33(2) . ?
C2A3 N3A3 1.42(3) . ?
C2A3 H2A3 0.9300 . ?
N3A3 C4A3 1.25(3) . ?
C4A3 N13A 1.39(3) . ?
C4A3 C5A3 1.45(3) . ?
C5A3 C6A3 1.36(2) . ?
C5A3 N9A3 1.38(3) . ?
C6A3 N7A3 1.38(2) . ?
N7A3 C8A3 1.33(2) . ?
C8A3 N9A3 1.31(2) . ?
C8A3 H8A3 0.9300 . ?
N13A H13A 0.8600 . ?
N13A H13B 0.8600 . ?
U4 O4B 1.791(14) . ?
U4 O4A 1.832(15) . ?
U4 O11 2.219(9) . ?
U4 O17 2.327(10) . ?
U4 O15 2.365(9) . ?
U4 O12 2.404(9) . ?
U4 O14 2.435(9) . ?
U4 U6 3.8466(11) . ?
U4 U5 3.8468(11) . ?
O4A Na4 2.44(2) 1_655 ?
O4B Na4 2.43(2) . ?
U5 O5B 1.802(15) . ?
U5 O5A 1.832(15) . ?
U5 O11 2.219(9) . ?
U5 O18 2.315(11) . ?
U5 O16 2.371(9) . ?
U5 O13 2.417(9) . ?
U5 O12 2.438(10) . ?
U5 U6 3.8449(9) . ?
O5A Na5 2.44(2) 1_655 ?
O5B Na5 2.41(2) . ?
U6 O6B 1.802(14) . ?
U6 O6A 1.865(16) . ?
U6 O11 2.237(9) . ?
U6 O19 2.320(10) . ?
U6 O20 2.377(9) . ?
U6 O14 2.405(9) . ?
U6 O13 2.410(9) . ?
O6A Na6 2.40(2) 1_655 ?
O6B Na6 2.44(2) . ?
O12 C4F5 1.395(17) . ?
O13 C4F6 1.369(16) . ?
O14 C4F4 1.408(17) . ?
O15 C3F4 1.413(17) . ?
O15 Na10 2.69(2) . ?
O16 C3F5 1.393(17) . ?
O16 Na11 2.69(3) . ?
O17 P4 1.537(11) . ?
O18 P5 1.544(13) . ?
O19 P6 1.532(12) . ?
O20 C3F6 1.460(18) . ?
O20 Na12 2.64(2) . ?
C4F4 C3F4 1.499(17) . ?
C4F4 C5F4 1.53(2) . ?
C4F4 H4F4 0.9800 . ?
C3F4 C2F4 1.515(19) . ?
C3F4 H3F4 0.9800 . ?
C2F4 O1F4 1.397(19) . ?
C2F4 N7A4 1.479(18) . ?
C2F4 H2F4 0.9800 . ?
O1F4 C5F4 1.440(19) . ?
C5F4 C16 1.48(2) . ?
C5F4 H5F4 0.9800 . ?
C16 O3P6 1.473(19) . ?
C16 H16A 0.9700 . ?
C16 H16B 0.9700 . ?
C4F5 C5F5 1.52(2) . ?
C4F5 C3F5 1.56(2) . ?
C4F5 H4F5 0.9800 . ?
C3F5 C2F5 1.55(2) . ?
C3F5 H3F5 0.9800 . ?
C2F5 O1F5 1.408(19) . ?
C2F5 N7A5 1.474(19) . ?
C2F5 H2F5 0.9800 . ?
O1F5 C5F5 1.470(17) . ?
C5F5 C17 1.43(2) . ?
C5F5 H5F5 0.9800 . ?
C17 O3P4 1.475(19) . ?
C17 H17A 0.9700 . ?
C17 H17B 0.9700 . ?
C4F6 C3F6 1.510(18) . ?
C4F6 C5F6 1.54(2) . ?
C4F6 H4F6 0.9800 . ?
C3F6 C2F6 1.49(2) . ?
C3F6 H3F6 0.9800 . ?
C2F6 O1F6 1.395(19) . ?
C2F6 N7A6 1.485(19) . ?
C2F6 H2F6 0.9800 . ?
O1F6 C5F6 1.453(18) . ?
C5F6 C18 1.44(2) . ?
C5F6 H5F6 0.9800 . ?
C18 O3P5 1.474(18) . ?
C18 H18A 0.9700 . ?
C18 H18B 0.9700 . ?
P4 O1P4 1.477(16) . ?
P4 O2P4 1.512(17) . ?
P4 O3P4 1.586(12) . ?
O1P4 Na10 2.61(3) . ?
P5 O1P5 1.486(16) . ?
P5 O2P5 1.503(17) . ?
P5 O3P5 1.595(11) . ?
O1P5 Na11 2.62(3) . ?
P6 O2P6 1.499(16) . ?
P6 O1P6 1.503(16) . ?
P6 O3P6 1.636(12) . ?
O1P6 Na12 2.62(3) . ?
N1A4 C2A4 1.29(2) . ?
N1A4 C6A4 1.36(2) . ?
C2A4 N3A4 1.37(3) . ?
C2A4 H2A4 0.9300 . ?
N3A4 C4A4 1.20(3) . ?
C4A4 N14A 1.44(3) . ?
C4A4 C5A4 1.50(3) . ?
C5A4 C6A4 1.34(2) . ?
C5A4 N9A4 1.34(3) . ?
C6A4 N7A4 1.36(2) . ?
N7A4 C8A4 1.36(2) . ?
C8A4 N9A4 1.29(2) . ?
C8A4 H8A4 0.9300 . ?
N14A H14A 0.8600 . ?
N14A H14B 0.8600 . ?
N1A5 C2A5 1.26(2) . ?
N1A5 C6A5 1.37(2) . ?
C2A5 N3A5 1.39(3) . ?
C2A5 H2A5 0.9300 . ?
N3A5 C4A5 1.24(3) . ?
C4A5 N15A 1.43(3) . ?
C4A5 C5A5 1.49(3) . ?
C5A5 N9A5 1.32(3) . ?
C5A5 C6A5 1.38(2) . ?
C6A5 N7A5 1.33(2) . ?
N7A5 C8A5 1.35(2) . ?
C8A5 N9A5 1.31(2) . ?
C8A5 H8A5 0.9300 . ?
N15A H15A 0.8600 . ?
N15A H15B 0.8600 . ?
N1A6 C6A6 1.32(2) . ?
N1A6 C2A6 1.34(2) . ?
C2A6 N3A6 1.36(3) . ?
C2A6 H2A6 0.9300 . ?
N3A6 C4A6 1.17(3) . ?
C4A6 N16A 1.42(3) . ?
C4A6 C5A6 1.51(3) . ?
C5A6 N9A6 1.34(3) . ?
C5A6 C6A6 1.39(2) . ?
C6A6 N7A6 1.36(2) . ?
N7A6 C8A6 1.34(2) . ?
C8A6 N9A6 1.32(2) . ?
C8A6 H8A6 0.9300 . ?
N16A H16C 0.8600 . ?
N16A H16D 0.8600 . ?
Na1 O21 2.06(3) . ?
Na1 O10W 2.24(2) . ?
Na1 O1A 2.53(2) 1_655 ?
Na1 O2W 2.70(3) . ?
Na1 O1W 2.86(3) . ?
Na1 Na3 3.525(19) . ?
Na1 Na2 3.527(19) . ?
Na2 O21 1.99(3) . ?
Na2 O20W 2.21(2) . ?
Na2 O2A 2.51(2) 1_655 ?
Na2 O1W 2.76(3) . ?
Na2 O3W 2.86(3) . ?
Na2 Na3 3.533(19) . ?
Na3 O21 2.07(3) . ?
Na3 O30W 2.19(2) . ?
Na3 O3A 2.46(2) 1_655 ?
Na3 O3W 2.73(3) . ?
Na3 O2W 2.85(2) . ?
Na4 O22 2.03(3) . ?
Na4 O40W 2.22(2) . ?
Na4 O4A 2.44(2) 1_455 ?
Na4 O6W 2.79(3) . ?
Na4 O4W 2.84(3) . ?
Na4 Na6 3.547(16) . ?
Na4 Na5 3.551(17) . ?
Na5 O22 2.10(3) . ?
Na5 O50W 2.18(2) . ?
Na5 O5A 2.44(2) 1_455 ?
Na5 O4W 2.73(3) . ?
Na5 O5W 2.85(2) . ?
Na5 Na6 3.556(16) . ?
Na6 O22 2.03(3) . ?
Na6 O60W 2.19(2) . ?
Na6 O6A 2.40(2) 1_455 ?
Na6 O5W 2.77(3) . ?
Na6 O6W 2.86(3) . ?
O11W O11' 1.24(4) . ?
O11W Na12 2.43(3) 1_565 ?
O11W Na7 2.68(4) . ?
O11' O12W 1.49(5) . ?
O11' Na7 2.56(5) . ?
O21W O21' 1.34(4) . ?
O21W Na11 2.41(3) . ?
O21W Na8 2.62(4) . ?
O21' O22W 1.52(5) . ?
O21' Na8 2.68(6) . ?
O31W Na10 2.42(3) 1_556 ?
O31W Na9 2.73(5) . ?
O41W O41' 1.27(4) . ?
O41W Na9 2.39(3) 1_554 ?
O41W Na10 2.70(4) . ?
O41' O42W 1.49(5) 1_444 ?
O41' Na10 2.62(5) . ?
O42W O41' 1.49(5) 1_666 ?
O51W O51' 1.35(5) . ?
O51W Na8 2.40(3) . ?
O51W Na11 2.63(4) . ?
O51' O52W 1.47(6) . ?
O51' Na11 2.60(6) . ?
O61W Na7 2.37(3) 1_545 ?
O61W Na12 2.66(4) . ?
Na7 O61W 2.37(3) 1_565 ?
Na7 Na12 3.63(4) 1_565 ?
Na8 Na11 3.59(4) . ?
Na9 O41W 2.39(3) 1_556 ?
Na9 Na10 3.69(5) 1_556 ?
Na10 O31W 2.42(3) 1_554 ?
Na10 Na9 3.69(5) 1_554 ?
Na12 O11W 2.43(3) 1_545 ?
Na12 Na7 3.63(4) 1_545 ?
